data_1560873
loop_
_publ_author_name
'Cramer, Alisha J.'
'Cole, Jacqueline M.'

_publ_section_title
;
 Host-guest prospects of neodymium and gadolinium ultraphosphate
 frameworks for nuclear waste storage: Multi-temperature topological
 analysis of nanoporous cages in RP5O14
;
_journal_name_full 'Journal of Solid State Chemistry'
_journal_page_first 250
_journal_page_last 257
_journal_paper_doi 10.1016/j.jssc.2018.07.020
_journal_volume 266
_journal_year 2018
_chemical_formula_sum 'Gd O14 P5'
_chemical_formula_weight 536.10
_space_group_IT_number 14
_space_group_name_Hall '-P 2ybc'
_space_group_name_H-M_alt 'P 1 21/c 1'
_symmetry_cell_setting monoclinic
_symmetry_space_group_name_H-M 'P 1 21/c 1'
_atom_sites_solution_hydrogens none
_atom_sites_solution_primary direct
_atom_sites_solution_secondary difmap
_audit_creation_method SHELXL-97
_cell_angle_alpha 90.00
_cell_angle_beta 90.183(11)
_cell_angle_gamma 90.00
_cell_formula_units_Z 4
_cell_length_a 8.751(7)
_cell_length_b 8.878(7)
_cell_length_c 12.897(11)
_cell_measurement_reflns_used 512
_cell_measurement_temperature 340(2)
_cell_measurement_theta_max 28.28
_cell_measurement_theta_min 2.0
_cell_volume 1002.0(14)
_computing_cell_refinement
;
Rigaku CrystalClear-SM Expert 2.0
;
_computing_data_collection 'Rigaku CrystalClear-SM Expert 2.0'
_computing_data_reduction
;
Rigaku CrystalClear-SM Expert 2.0
;
_computing_molecular_graphics
;
SHELXTL-PLUS (Sheldrick, 1995)
;
_computing_publication_material 'SHELXL-97 (Sheldrick, 1997)'
_computing_structure_refinement 'SHELXL-97 (Sheldrick, 1997)'
_computing_structure_solution 'SHELXS-97 (Sheldrick, 1990)'
_diffrn_ambient_temperature 340(2)
_diffrn_measured_fraction_theta_full 0.723
_diffrn_measured_fraction_theta_max 0.723
_diffrn_measurement_device_type 'Rigaku Saturn 724+ CCD'
_diffrn_measurement_method '\w scans'
_diffrn_radiation_monochromator graphite
_diffrn_radiation_source 'fine-focus sealed tube'
_diffrn_radiation_type MoK\a
_diffrn_radiation_wavelength 0.71073
_diffrn_reflns_av_R_equivalents 0.0585
_diffrn_reflns_av_sigmaI/netI 0.0320
_diffrn_reflns_limit_h_max 7
_diffrn_reflns_limit_h_min -11
_diffrn_reflns_limit_k_max 6
_diffrn_reflns_limit_k_min -12
_diffrn_reflns_limit_l_max 17
_diffrn_reflns_limit_l_min -17
_diffrn_reflns_number 3415
_diffrn_reflns_theta_full 30.78
_diffrn_reflns_theta_max 30.78
_diffrn_reflns_theta_min 1.58
_diffrn_standards_decay_% 0
_diffrn_standards_interval_count 0
_diffrn_standards_interval_time 0
_diffrn_standards_number 0
_exptl_absorpt_coefficient_mu 7.507
_exptl_absorpt_correction_T_max 0.105
_exptl_absorpt_correction_T_min 0.069
_exptl_absorpt_correction_type empirical
_exptl_absorpt_process_details
;
T. Higashi, ABSCOR, empirical absorption correction
;
_exptl_crystal_colour colourless
_exptl_crystal_density_diffrn 3.554
_exptl_crystal_density_method 'not measured'
_exptl_crystal_description block
_exptl_crystal_F_000 1004
_exptl_crystal_size_max 0.4
_exptl_crystal_size_mid 0.4
_exptl_crystal_size_min 0.3
_refine_diff_density_max 1.534
_refine_diff_density_min -1.592
_refine_diff_density_rms 0.409
_refine_ls_extinction_coef 0.0173(18)
_refine_ls_extinction_expression Fc^*^=kFc[1+0.001xFc^2^\l^3^/sin(2\q)]^-1/4^
_refine_ls_extinction_method SHELXL
_refine_ls_goodness_of_fit_ref 1.116
_refine_ls_hydrogen_treatment none
_refine_ls_matrix_type full
_refine_ls_number_parameters 183
_refine_ls_number_reflns 2263
_refine_ls_number_restraints 0
_refine_ls_restrained_S_all 1.116
_refine_ls_R_factor_all 0.0570
_refine_ls_R_factor_gt 0.0569
_refine_ls_shift/su_max 0.000
_refine_ls_shift/su_mean 0.000
_refine_ls_structure_factor_coef Fsqd
_refine_ls_weighting_details 'calc w=1/[\s^2^(Fo^2^)+(0.1150P)^2^+5.5146P] where P=(Fo^2^+2Fc^2^)/3'
_refine_ls_weighting_scheme calc
_refine_ls_wR_factor_gt 0.1579
_refine_ls_wR_factor_ref 0.1586
_reflns_number_gt 2254
_reflns_number_total 2263
_reflns_threshold_expression >2sigma(I)
_cod_data_source_file 2gd340d-a.cif
_cod_data_source_block 2gd340d-a
_cod_original_sg_symbol_H-M P2(1)/c
_cod_database_code 1560873

loop_
_symmetry_equiv_pos_as_xyz
'x, y, z'
'-x, y+1/2, -z+1/2'
'-x, -y, -z'
'x, -y-1/2, z-1/2'

loop_
_atom_site_label
_atom_site_type_symbol
_atom_site_fract_x
_atom_site_fract_y
_atom_site_fract_z
_atom_site_U_iso_or_equiv
_atom_site_adp_type
_atom_site_occupancy
_atom_site_symmetry_multiplicity
_atom_site_calc_flag
_atom_site_refinement_flags
_atom_site_disorder_assembly
_atom_site_disorder_group
Gd1 Gd 0.22270(3) 0.19030(3) 0.00113(2) 0.0084(2) Uani 1 1 d . . .
P1 P 0.2561(2) 0.5472(2) 0.16526(13) 0.0089(4) Uani 1 1 d . . .
P2 P 0.1852(2) 0.75509(18) 0.00012(13) 0.0088(3) Uani 1 1 d . . .
P3 P 0.2714(2) 0.55100(19) -0.16447(13) 0.0086(4) Uani 1 1 d . . .
P4 P 0.0068(2) 0.9958(2) 0.20242(13) 0.0097(3) Uani 1 1 d . . .
P5 P 0.5054(2) -0.0028(2) 0.17229(12) 0.0083(3) Uani 1 1 d . . .
O1 O 0.2933(9) 0.6873(6) -0.0896(5) 0.0152(13) Uani 1 1 d . . .
O2 O -0.0300(7) 0.3126(5) 0.0042(5) 0.0138(10) Uani 1 1 d . . .
O3 O 0.0948(7) 0.5738(7) 0.2104(4) 0.0177(11) Uani 1 1 d . . .
O4 O 0.2096(7) -0.0806(7) -0.0001(4) 0.0191(12) Uani 1 1 d . . .
O5 O 0.4060(7) 0.5836(7) -0.2401(4) 0.0173(11) Uani 1 1 d . . .
O6 O 0.4180(7) 0.1155(6) 0.1211(4) 0.0159(10) Uani 1 1 d . . .
O7 O 0.3691(7) 0.5798(6) 0.2561(4) 0.0145(10) Uani 1 1 d . . .
O8 O 0.4201(7) 0.1228(6) -0.1131(4) 0.0157(10) Uani 1 1 d . . .
O9 O 0.0884(7) 0.1164(7) 0.1493(4) 0.0191(11) Uani 1 1 d . . .
O10 O 0.0864(7) 0.1172(7) -0.1476(4) 0.0176(11) Uani 1 1 d . . .
O11 O 0.1241(7) 0.5966(7) -0.2263(5) 0.0198(11) Uani 1 1 d . . .
O12 O 0.2687(8) 0.4047(7) -0.1147(5) 0.0210(12) Uani 1 1 d . . .
O13 O -0.2771(9) 0.3089(5) -0.0981(5) 0.0117(11) Uani 1 1 d . . .
O14 O 0.2772(8) 0.4054(7) 0.1107(5) 0.0189(11) Uani 1 1 d . . .

loop_
_atom_site_aniso_label
_atom_site_aniso_U_11
_atom_site_aniso_U_22
_atom_site_aniso_U_33
_atom_site_aniso_U_23
_atom_site_aniso_U_13
_atom_site_aniso_U_12
Gd1 0.0082(3) 0.0082(3) 0.0089(3) -0.00010(8) 0.00007(17) 0.00035(8)
P1 0.0086(9) 0.0087(7) 0.0095(7) 0.0011(5) -0.0009(6) -0.0005(5)
P2 0.0093(7) 0.0078(7) 0.0092(6) -0.0005(5) 0.0002(5) 0.0013(6)
P3 0.0090(8) 0.0081(7) 0.0085(7) 0.0003(5) 0.0008(6) 0.0007(5)
P4 0.0083(8) 0.0117(7) 0.0090(7) 0.0006(6) -0.0003(6) 0.0000(5)
P5 0.0064(7) 0.0102(7) 0.0083(7) -0.0006(6) 0.0006(6) 0.0003(5)
O1 0.010(3) 0.022(3) 0.013(3) -0.0064(17) 0.002(2) -0.0047(18)
O2 0.007(2) 0.015(2) 0.019(3) -0.0013(16) 0.002(2) -0.0002(14)
O3 0.009(3) 0.024(3) 0.021(3) 0.011(2) 0.007(2) 0.003(2)
O4 0.028(3) 0.006(2) 0.023(3) -0.0020(17) 0.002(3) 0.0019(19)
O5 0.017(3) 0.019(3) 0.015(2) -0.0025(19) 0.011(2) -0.003(2)
O6 0.011(2) 0.016(2) 0.021(2) 0.0045(19) -0.0046(19) -0.0016(19)
O7 0.017(3) 0.013(2) 0.014(2) 0.0000(17) -0.0073(19) 0.0005(19)
O8 0.015(3) 0.019(2) 0.013(2) -0.0053(18) 0.0085(19) 0.004(2)
O9 0.021(3) 0.022(3) 0.014(2) 0.004(2) 0.005(2) -0.004(2)
O10 0.016(3) 0.023(3) 0.014(2) -0.0066(19) -0.0032(19) -0.004(2)
O11 0.012(3) 0.015(3) 0.032(3) -0.005(2) -0.008(2) 0.001(2)
O12 0.031(3) 0.010(2) 0.023(3) 0.009(2) 0.002(2) 0.000(2)
O13 0.011(3) 0.012(3) 0.012(3) 0.0032(15) 0.001(2) -0.0045(16)
O14 0.024(3) 0.012(2) 0.021(3) -0.007(2) -0.002(2) 0.003(2)

loop_
_atom_type_symbol
_atom_type_description
_atom_type_scat_dispersion_real
_atom_type_scat_dispersion_imag
_atom_type_scat_source
O O 0.0106 0.0060 'International Tables Vol C Tables 4.2.6.8 and 6.1.1.4'
P P 0.1023 0.0942 'International Tables Vol C Tables 4.2.6.8 and 6.1.1.4'
Gd Gd -0.1653 3.9035 'International Tables Vol C Tables 4.2.6.8 and 6.1.1.4'

loop_
_geom_angle_atom_site_label_1
_geom_angle_atom_site_label_2
_geom_angle_atom_site_label_3
_geom_angle
_geom_angle_site_symmetry_1
_geom_angle_site_symmetry_3
O9 Gd1 O10 109.5(2) . .
O9 Gd1 O8 144.3(2) . .
O10 Gd1 O8 77.9(2) . .
O9 Gd1 O6 75.8(2) . .
O10 Gd1 O6 144.2(2) . .
O8 Gd1 O6 79.0(2) . .
O9 Gd1 O4 72.6(2) . .
O10 Gd1 O4 72.2(2) . .
O8 Gd1 O4 77.1(2) . .
O6 Gd1 O4 76.2(2) . .
O9 Gd1 O14 81.0(2) . .
O10 Gd1 O14 142.5(2) . .
O8 Gd1 O14 115.0(2) . .
O6 Gd1 O14 72.7(2) . .
O4 Gd1 O14 143.2(2) . .
O9 Gd1 O12 143.0(2) . .
O10 Gd1 O12 78.5(2) . .
O8 Gd1 O12 72.2(2) . .
O6 Gd1 O12 119.3(2) . .
O4 Gd1 O12 141.2(2) . .
O14 Gd1 O12 73.2(2) . .
O9 Gd1 O2 70.0(2) . .
O10 Gd1 O2 71.4(2) . .
O8 Gd1 O2 141.6(2) . .
O6 Gd1 O2 138.6(2) . .
O4 Gd1 O2 113.42(19) . .
O14 Gd1 O2 79.5(2) . .
O12 Gd1 O2 79.4(2) . .
O14 P1 O3 115.6(4) . .
O14 P1 O13 115.2(4) . 3_565
O3 P1 O13 101.2(4) . 3_565
O14 P1 O7 116.3(3) . .
O3 P1 O7 105.5(3) . .
O13 P1 O7 101.0(3) 3_565 .
O4 P2 O2 122.2(3) 1_565 3_565
O4 P2 O13 106.3(3) 1_565 3_565
O2 P2 O13 110.1(3) 3_565 3_565
O4 P2 O1 106.4(3) 1_565 .
O2 P2 O1 111.1(3) 3_565 .
O13 P2 O1 98.0(4) 3_565 .
O12 P3 O5 117.2(4) . .
O12 P3 O1 115.1(4) . .
O5 P3 O1 98.7(4) . .
O12 P3 O11 116.2(4) . .
O5 P3 O11 104.8(4) . .
O1 P3 O11 102.4(4) . .
O9 P4 O10 123.1(3) 1_565 3_565
O9 P4 O3 106.7(3) 1_565 2
O10 P4 O3 109.0(3) 3_565 2
O9 P4 O11 109.4(4) 1_565 4_576
O10 P4 O11 106.3(3) 3_565 4_576
O3 P4 O11 100.1(4) 2 4_576
O6 P5 O8 121.5(3) . 3_655
O6 P5 O5 111.0(3) . 4_566
O8 P5 O5 106.6(3) 3_655 4_566
O6 P5 O7 106.7(3) . 2_645
O8 P5 O7 109.0(3) 3_655 2_645
O5 P5 O7 99.9(3) 4_566 2_645
P3 O1 P2 131.5(5) . .
P2 O2 Gd1 129.9(3) 3_565 .
P1 O3 P4 135.3(4) . 2_545
P2 O4 Gd1 174.4(4) 1_545 .
P3 O5 P5 140.6(4) . 4_565
P5 O6 Gd1 149.9(4) . .
P1 O7 P5 141.0(4) . 2_655
P5 O8 Gd1 147.2(4) 3_655 .
P4 O9 Gd1 146.8(4) 1_545 .
P4 O10 Gd1 149.3(4) 3_565 .
P3 O11 P4 133.2(4) . 4_575
P3 O12 Gd1 165.5(4) . .
P1 O13 P2 132.2(4) 3_565 3_565
P1 O14 Gd1 160.0(4) . .

loop_
_geom_bond_atom_site_label_1
_geom_bond_atom_site_label_2
_geom_bond_distance
_geom_bond_site_symmetry_2
Gd1 O9 2.340(6) .
Gd1 O10 2.347(5) .
Gd1 O8 2.352(5) .
Gd1 O6 2.396(6) .
Gd1 O4 2.408(7) .
Gd1 O14 2.422(6) .
Gd1 O12 2.453(6) .
Gd1 O2 2.464(6) .
P1 O14 1.455(6) .
P1 O3 1.547(6) .
P1 O13 1.555(5) 3_565
P1 O7 1.558(5) .
P2 O4 1.475(6) 1_565
P2 O2 1.486(6) 3_565
P2 O13 1.600(7) 3_565
P2 O1 1.614(7) .
P3 O12 1.449(6) .
P3 O5 1.558(6) .
P3 O1 1.559(6) .
P3 O11 1.567(6) .
P4 O9 1.460(6) 1_565
P4 O10 1.472(6) 3_565
P4 O3 1.594(6) 2
P4 O11 1.601(6) 4_576
P5 O6 1.456(6) .
P5 O8 1.465(5) 3_655
P5 O5 1.599(6) 4_566
P5 O7 1.609(6) 2_645
O2 P2 1.486(6) 3_565
O3 P4 1.594(6) 2_545
O4 P2 1.475(6) 1_545
O5 P5 1.599(6) 4_565
O7 P5 1.609(6) 2_655
O8 P5 1.465(5) 3_655
O9 P4 1.460(6) 1_545
O10 P4 1.472(6) 3_565
O11 P4 1.601(6) 4_575
O13 P1 1.555(5) 3_565
O13 P2 1.600(7) 3_565

_cod_database_fobs_code 1560873
